data_7110578
loop_
_publ_author_name
'Suen, Maw-Cherng'
'Tseng, Gwo-Wei'
'Chen, Jhy-Der'
'Keng, Tai-Chiun'
'Wang, Ju-Chun'

_publ_section_title
;
 Novel cyclic hexanuclear complexes containing quadruply bonded units
 joined by \m6-carbonate ions
;
_journal_issue 13
_journal_name_full 'Chemical Communications'
_journal_page_first 1185
_journal_paper_doi 10.1039/a903410b
_journal_year 1999
_chemical_formula_sum 'C97 H91 Br3 Cl8 F19 Mo6 N3 O17 P6'
_chemical_formula_weight 3216.5
_space_group_IT_number 15
_symmetry_cell_setting monoclinic
_symmetry_space_group_name_Hall '-C 2yc'
_symmetry_space_group_name_H-M 'C 1 2/c 1'
_atom_sites_solution_hydrogens geom
_atom_sites_solution_primary direct
_atom_sites_solution_secondary difmap
_audit_creation_method SHELXL-97
_cell_angle_alpha 90.00
_cell_angle_beta 106.4620(10)
_cell_angle_gamma 90.00
_cell_formula_units_Z 4
_cell_length_a 27.5726(15)
_cell_length_b 17.2035(9)
_cell_length_c 27.3010(15)
_cell_measurement_temperature 298(2)
_cell_volume 12419.2(12)
_computing_cell_refinement 'Siemens XSCANS'
_computing_data_collection 'Siemens XSCANS'
_computing_data_reduction 'Siemens SHELXTL'
_computing_molecular_graphics 'Siemens SHELXTL'
_computing_publication_material 'Siemens SHELXTL'
_computing_structure_refinement 'Seimens SHELXTL'
_computing_structure_solution 'Siemens SHELXTL'
_diffrn_ambient_temperature 298(2)
_diffrn_measured_fraction_theta_full 0.812
_diffrn_measured_fraction_theta_max 0.812
_diffrn_measurement_device_type 'Siemens SMART-CCD'
_diffrn_measurement_method '\w scans'
_diffrn_radiation_monochromator graphite
_diffrn_radiation_source 'fine-focus sealed tube'
_diffrn_radiation_type MoK\a
_diffrn_radiation_wavelength 0.71073
_diffrn_reflns_av_R_equivalents 0.0490
_diffrn_reflns_av_sigmaI/netI 0.0432
_diffrn_reflns_limit_h_max 32
_diffrn_reflns_limit_h_min -20
_diffrn_reflns_limit_k_max 14
_diffrn_reflns_limit_k_min -18
_diffrn_reflns_limit_l_max 14
_diffrn_reflns_limit_l_min -32
_diffrn_reflns_number 17242
_diffrn_reflns_theta_full 25.05
_diffrn_reflns_theta_max 25.05
_diffrn_reflns_theta_min 2.48
_exptl_absorpt_coefficient_mu 1.889
_exptl_absorpt_correction_T_max 0.8367
_exptl_absorpt_correction_T_min 0.6936
_exptl_absorpt_correction_type 'empirical; \y-scans'
_exptl_absorpt_process_details 'Siemens SHELXTL'
_exptl_crystal_colour RED
_exptl_crystal_density_diffrn 1.720
_exptl_crystal_density_method 'not measured'
_exptl_crystal_description NUGGET
_exptl_crystal_F_000 6336
_exptl_crystal_size_max 0.40
_exptl_crystal_size_mid 0.36
_exptl_crystal_size_min 0.36
_refine_diff_density_max 0.80
_refine_diff_density_min -0.93
_refine_ls_extinction_method none
_refine_ls_goodness_of_fit_ref 1.82
_refine_ls_hydrogen_treatment 'not refined'
_refine_ls_matrix_type full
_refine_ls_number_parameters 696
_refine_ls_number_reflns 7589
_refine_ls_number_restraints 0
_refine_ls_R_factor_all 0.0667
_refine_ls_R_factor_gt 0.0555
_refine_ls_shift/su_max 0.005
_refine_ls_shift/su_mean 0.001
_refine_ls_structure_factor_coef F
_refine_ls_weighting_details 'calc w=1/[\s^2^(Fo)+gFo^2^] where g=0.0008'
_refine_ls_weighting_scheme calc
_refine_ls_wR_factor_gt 0.0754
_refine_ls_wR_factor_ref 0.0794
_reflns_number_gt 7589
_reflns_number_total 8952
_reflns_threshold_expression >2sigma(I)
_cod_data_source_file 903410bsup1.cif
_cod_data_source_block 2
_cod_depositor_comments
;
The following automatic conversions were performed:

'_symmetry_cell_setting' value 'Monoclinic' changed to 'monoclinic'
according to /home/saulius/struct/CIF-dictionaries/cif_core.dic
dictionary named 'cif_core.dic' version 2.4.2 from
2011-04-26.

'_geom_bond_publ_flag' value 'Y' changed to 'y'
according to /home/saulius/struct/CIF-dictionaries/cif_core.dic
dictionary named 'cif_core.dic' version 2.4.2 from 2011-04-26 (5
times).

'_geom_angle_publ_flag' value 'Y' changed to 'y' according
to /home/saulius/struct/CIF-dictionaries/cif_core.dic dictionary
named 'cif_core.dic' version 2.4.2 from 2011-04-26 (5 times).

Automatic conversion script
Id: cif_fix_values 1891 2012-01-12 08:04:46Z andrius 
;
_cod_original_sg_symbol_H-M C2/c
_cod_database_code 7110578

loop_
_symmetry_equiv_pos_as_xyz
'x, y, z'
'-x, y, -z+1/2'
'x+1/2, y+1/2, z'
'-x+1/2, y+1/2, -z+1/2'
'-x, -y, -z'
'x, -y, z-1/2'
'-x+1/2, -y+1/2, -z'
'x+1/2, -y+1/2, z-1/2'

loop_
_atom_site_label
_atom_site_type_symbol
_atom_site_fract_x
_atom_site_fract_y
_atom_site_fract_z
_atom_site_U_iso_or_equiv
_atom_site_adp_type
_atom_site_occupancy
_atom_site_symmetry_multiplicity
_atom_site_calc_flag
_atom_site_refinement_flags
Mo(1) Mo 0.0965(1) 0.3815(1) 0.3323(1) 0.034(1) Uani 1 1 d .
Mo(2) Mo 0.0634(1) 0.4904(1) 0.3010(1) 0.032(1) Uani 1 1 d .
Mo(3) Mo 0.0338(1) 0.1913(1) 0.2815(1) 0.036(1) Uani 1 1 d .
P(1) P 0.1296(1) 0.5814(1) 0.3568(1) 0.039(1) Uani 1 1 d .
P(2) P 0.1768(1) 0.4338(1) 0.3937(1) 0.040(1) Uani 1 1 d .
P(3) P 0.0427(1) 0.0457(1) 0.2959(1) 0.044(1) Uani 1 1 d .
Br(1) Br 0.0000 0.6275(1) 0.2500 0.056(1) Uani 1 2 d S
Br(2) Br 0.1279(1) 0.2213(1) 0.3664(1) 0.058(1) Uani 1 1 d .
N(1) N 0.1720(2) 0.5291(3) 0.4017(2) 0.047(2) Uani 1 1 d .
N(2) N 0.0000 -0.0047(5) 0.2500 0.058(4) Uani 1 2 d S
O(1) O 0.1344(2) 0.3715(3) 0.2751(2) 0.041(2) Uani 1 1 d .
O(2) O 0.0992(2) 0.4844(3) 0.2423(2) 0.043(2) Uani 1 1 d .
O(3) O 0.0573(2) 0.3850(3) 0.3892(2) 0.048(2) Uani 1 1 d .
O(4) O 0.0231(2) 0.4983(3) 0.3565(2) 0.048(2) Uani 1 1 d .
O(5) O -0.0086(2) 0.1926(3) 0.3353(2) 0.048(2) Uani 1 1 d .
O(6) O 0.0792(2) 0.1915(3) 0.2300(2) 0.049(2) Uani 1 1 d .
O(7) O 0.0376(2) 0.3141(3) 0.2848(2) 0.035(2) Uani 1 1 d .
O(8) O 0.0000 0.4348(3) 0.2500 0.029(2) Uani 1 2 d S
O(9) O 0.2448(8) 0.8908(9) 0.5081(7) 0.223(7) Uiso 1 1 d .
F(1) F 0.0336(4) 0.4423(9) 0.4734(3) 0.207(7) Uani 1 1 d .
F(2) F -0.0273(5) 0.3922(7) 0.4284(5) 0.200(8) Uani 1 1 d .
F(3) F -0.0228(5) 0.5099(7) 0.4279(4) 0.221(8) Uani 1 1 d .
F(4) F 0.1255(4) 0.4261(8) 0.1570(3) 0.191(6) Uani 1 1 d .
F(5) F 0.1849(4) 0.4826(5) 0.2062(4) 0.178(7) Uani 1 1 d .
F(6) F 0.1820(3) 0.3622(4) 0.2038(3) 0.141(5) Uani 1 1 d .
F(7) F 0.0938(8) 0.2477(8) 0.1283(7) 0.299(14) Uani 1 1 d .
F(8) F 0.1295(5) 0.1601(13) 0.1630(5) 0.283(11) Uani 1 1 d .
F(9) F 0.0701(5) 0.1436(10) 0.1090(5) 0.259(10) Uani 1 1 d .
F(10) F 0.0000 0.8238(7) 0.2500 0.198(11) Uani 1 2 d S
C(1) C 0.0000 0.3544(6) 0.2500 0.040(4) Uani 1 2 d S
C(2) C 0.1272(3) 0.4259(5) 0.2431(3) 0.042(3) Uani 1 1 d .
C(3) C 0.1554(4) 0.4235(6) 0.2028(4) 0.070(4) Uani 1 1 d .
C(4) C 0.0289(3) 0.4427(5) 0.3877(3) 0.052(3) Uani 1 1 d .
C(5) C 0.0031(4) 0.4486(8) 0.4294(4) 0.083(5) Uani 1 1 d .
C(6) C 0.0561(3) 0.1924(5) 0.1839(3) 0.051(3) Uani 1 1 d .
C(7) C 0.0874(4) 0.1886(8) 0.1462(4) 0.076(5) Uani 1 1 d .
C(8) C 0.1970(3) 0.4004(5) 0.4599(3) 0.054(3) Uani 1 1 d .
C(9) C 0.2446(5) 0.3803(8) 0.4843(4) 0.115(6) Uani 1 1 d .
C(10) C 0.2596(7) 0.3608(10) 0.5346(5) 0.155(9) Uani 1 1 d .
C(11) C 0.2279(6) 0.3557(8) 0.5614(5) 0.119(7) Uani 1 1 d .
C(12) C 0.1783(7) 0.3729(12) 0.5367(5) 0.167(10) Uani 1 1 d .
C(13) C 0.1640(5) 0.3949(9) 0.4864(4) 0.127(7) Uani 1 1 d .
C(14) C 0.2314(3) 0.4194(5) 0.3700(3) 0.054(3) Uani 1 1 d .
C(15) C 0.2461(4) 0.3437(6) 0.3626(4) 0.085(5) Uani 1 1 d .
C(16) C 0.2877(4) 0.3294(8) 0.3462(5) 0.106(6) Uani 1 1 d .
C(17) C 0.3129(4) 0.3873(11) 0.3328(5) 0.121(8) Uani 1 1 d .
C(18) C 0.2972(5) 0.4623(9) 0.3366(7) 0.146(10) Uani 1 1 d .
C(19) C 0.2570(4) 0.4775(7) 0.3555(5) 0.097(6) Uani 1 1 d .
C(20) C 0.1047(3) 0.6517(5) 0.3938(3) 0.051(3) Uani 1 1 d .
C(21) C 0.0916(4) 0.7254(5) 0.3753(4) 0.069(4) Uani 1 1 d .
C(22) C 0.0720(4) 0.7783(6) 0.4018(5) 0.086(5) Uani 1 1 d .
C(23) C 0.0655(5) 0.7556(8) 0.4484(5) 0.101(6) Uani 1 1 d .
C(24) C 0.0773(5) 0.6853(8) 0.4676(5) 0.096(6) Uani 1 1 d .
C(25) C 0.0978(4) 0.6287(6) 0.4398(4) 0.079(5) Uani 1 1 d .
C(26) C 0.1599(4) 0.6426(6) 0.2752(4) 0.081(4) Uani 1 1 d .
C(27) C 0.1941(5) 0.6790(7) 0.2533(5) 0.109(6) Uani 1 1 d .
C(28) C 0.2357(5) 0.7150(6) 0.2835(5) 0.090(6) Uani 1 1 d .
C(29) C 0.2436(3) 0.7176(6) 0.3344(5) 0.077(4) Uani 1 1 d .
C(30) C 0.2101(3) 0.6798(5) 0.3574(3) 0.060(3) Uani 1 1 d .
C(31) C 0.1688(3) 0.6407(4) 0.3273(3) 0.046(3) Uani 1 1 d .
C(32) C 0.0305(3) 0.0113(5) 0.3542(3) 0.056(3) Uani 1 1 d .
C(33) C -0.0160(4) -0.0216(6) 0.3522(5) 0.087(5) Uani 1 1 d .
C(34) C -0.0261(7) -0.0459(8) 0.3963(7) 0.134(9) Uani 1 1 d .
C(35) C 0.0101(8) -0.0409(8) 0.4410(6) 0.132(11) Uani 1 1 d .
C(36) C 0.0556(7) -0.0063(8) 0.4458(5) 0.127(9) Uani 1 1 d .
C(37) C 0.0658(5) 0.0187(6) 0.4000(4) 0.094(6) Uani 1 1 d .
C(38) C 0.1027(3) -0.0007(5) 0.2990(3) 0.052(3) Uani 1 1 d .
C(39) C 0.1081(4) -0.0800(6) 0.3028(5) 0.083(5) Uani 1 1 d .
C(40) C 0.1527(4) -0.1155(7) 0.3043(6) 0.108(7) Uani 1 1 d .
C(41) C 0.1935(4) -0.0696(7) 0.3019(5) 0.094(6) Uani 1 1 d .
C(42) C 0.1883(4) 0.0079(6) 0.2974(5) 0.093(6) Uani 1 1 d .
C(43) C 0.1427(3) 0.0448(6) 0.2945(4) 0.073(4) Uani 1 1 d .
C(44) C 0.2918(16) 0.8951(21) 0.4438(15) 0.327(21) Uiso 1 1 d .
C(45) C 0.2632(13) 0.8829(17) 0.4649(14) 0.263(15) Uiso 1 1 d .
C(46) C 0.1962(14) 0.8971(16) 0.4974(13) 0.262(14) Uiso 1 1 d .
C(47) C 0.1745(10) 0.8895(15) 0.5354(11) 0.241(12) Uiso 1 1 d .
C(48) C 0.0779(7) 0.7886(12) -0.0222(6) 0.187(13) Uani 1 1 d .
C(49) C 0.0536(5) 0.6759(9) 0.1426(6) 0.142(9) Uani 1 1 d .
Cl(1) Cl 0.1017(2) 0.6346(4) 0.1281(3) 0.210(4) Uani 1 1 d .
Cl(2) Cl 0.0694(2) 0.7675(3) 0.1710(3) 0.211(4) Uani 1 1 d .
Cl(3) Cl 0.0355(3) 0.7667(5) -0.0034(3) 0.269(5) Uani 1 1 d .
Cl(4) Cl 0.1236(2) 0.8446(5) 0.253(3) 0.244(4) Uani 1 1 d .
H(1A) H 0.1917 0.5526 0.4298 0.080 Uiso 1 1 . .
H(9A) H 0.2692 0.3817 0.4655 0.080 Uiso 1 1 . .
H(10A) H 0.2943 0.3470 0.5501 0.080 Uiso 1 1 . .
H(11A) H 0.2384 0.3438 0.5972 0.080 Uiso 1 1 . .
H(12A) H 0.1532 0.3642 0.5544 0.080 Uiso 1 1 . .
H(13A) H 0.1296 0.4105 0.4713 0.080 Uiso 1 1 . .
H(15A) H 0.2270 0.3012 0.3705 0.080 Uiso 1 1 . .
H(16A) H 0.2985 0.2769 0.3433 0.080 Uiso 1 1 . .
H(17A) H 0.3419 0.3770 0.3209 0.080 Uiso 1 1 . .
H(18A) H 0.3143 0.5040 0.3250 0.080 Uiso 1 1 . .
H(19A) H 0.2472 0.5303 0.3592 0.080 Uiso 1 1 . .
H(21A) H 0.0958 0.7397 0.3428 0.080 Uiso 1 1 . .
H(22A) H 0.0628 0.8301 0.3895 0.080 Uiso 1 1 . .
H(23A) H 0.0521 0.7920 0.4679 0.080 Uiso 1 1 . .
H(24A) H 0.0725 0.6715 0.4999 0.080 Uiso 1 1 . .
H(25A) H 0.1061 0.5770 0.4527 0.080 Uiso 1 1 . .
H(26A) H 0.1302 0.6182 0.2536 0.080 Uiso 1 1 . .
H(27A) H 0.1891 0.6784 0.2171 0.080 Uiso 1 1 . .
H(28A) H 0.2591 0.7408 0.2688 0.080 Uiso 1 1 . .
H(29A) H 0.2729 0.7437 0.3554 0.080 Uiso 1 1 . .
H(30A) H 0.2155 0.6823 0.3937 0.080 Uiso 1 1 . .
H(33A) H -0.0413 -0.0272 0.3200 0.080 Uiso 1 1 . .
H(34A) H -0.0582 -0.0685 0.3956 0.080 Uiso 1 1 . .
H(35A) H 0.0031 -0.0593 0.4716 0.080 Uiso 1 1 . .
H(36A) H 0.0807 -0.0017 0.4783 0.080 Uiso 1 1 . .
H(37A) H 0.0974 0.0434 0.4015 0.080 Uiso 1 1 . .
H(39A) H 0.0800 -0.1103 0.3062 0.080 Uiso 1 1 . .
H(40A) H 0.1559 -0.1711 0.3061 0.080 Uiso 1 1 . .
H(41A) H 0.2252 -0.0932 0.3022 0.080 Uiso 1 1 . .
H(42A) H 0.2177 0.0391 0.2997 0.080 Uiso 1 1 . .
H(43A) H 0.1386 0.0998 0.2890 0.080 Uiso 1 1 . .
H(48A) H 0.0668 0.8185 -0.0530 0.080 Uiso 1 1 . .
H(48B) H 0.0941 0.7424 -0.0295 0.080 Uiso 1 1 . .
H(49A) H 0.0411 0.6433 0.1649 0.080 Uiso 1 1 . .
H(49B) H 0.0272 0.6829 0.1114 0.080 Uiso 1 1 . .

loop_
_atom_site_aniso_label
_atom_site_aniso_U_11
_atom_site_aniso_U_22
_atom_site_aniso_U_33
_atom_site_aniso_U_23
_atom_site_aniso_U_13
_atom_site_aniso_U_12
Mo(1) 0.0320(3) 0.0253(4) 0.0401(3) 0.0005(2) 0.0046(2) 0.0008(2)
Mo(2) 0.0299(3) 0.0238(4) 0.0400(3) -0.0004(2) 0.0062(2) -0.0004(2)
Mo(3) 0.0345(3) 0.0234(4) 0.0499(3) 0.0012(2) 0.0092(2) 0.0019(3)
P(1) 0.0369(9) 0.026(1) 0.049(1) -0.0022(7) 0.0038(8) -0.0021(8)
P(2) 0.0379(9) 0.030(1) 0.045(1) 0.0002(8) 0.0013(8) -0.0006(8)
P(3) 0.044(1) 0.026(1) 0.061(1) 0.0004(9) 0.0133(9) 0.0004(9)
Br(1) 0.0606(7) 0.0286(7) 0.0718(7) 0.00000 0.0076(6) 0.00000
Br(2) 0.0542(5) 0.0410(6) 0.0653(5) 0.0070(4) -0.0043(4) 0.0092(4)
N(1) 0.048(4) 0.027(4) 0.053(3) 0.001(3) -0.007(3) -0.004(3)
N(2) 0.061(6) 0.043(7) 0.064(6) 0.000 0.007(5) 0.000
O(1) 0.040(3) 0.029(3) 0.054(3) 0.004(2) 0.012(2) -0.002(2)
O(2) 0.047(3) 0.034(3) 0.048(3) 0.002(2) 0.012(2) 0.001(2)
O(3) 0.054(3) 0.042(4) 0.047(3) -0.006(3) 0.014(2) 0.001(2)
O(4) 0.049(3) 0.040(4) 0.056(3) 0.002(2) 0.018(2) -0.004(3)
O(5) 0.050(3) 0.042(4) 0.054(3) -0.002(2) 0.016(2) 0.001(2)
O(6) 0.043(3) 0.042(3) 0.065(3) -0.005(2) 0.020(3) -0.001(3)
O(7) 0.031(2) 0.019(3) 0.048(3) 0.009(2) -0.002(2) 0.005(2)
O(8) 0.029(3) 0.010(4) 0.042(3) 0.000 -0.001(3) 0.000
F(1) 0.161(9) 0.403(19) 0.072(5) 0.040(11) 0.057(6) -0.004(8)
F(2) 0.228(12) 0.230(13) 0.212(12) -0.066(10) 0.175(11) -0.030(9)
F(3) 0.322(15) 0.201(11) 0.231(12) 0.145(11) 0.223(13) 0.095(9)
F(4) 0.150(8) 0.358(16) 0.080(5) 0.096(10) 0.058(5) 0.024(8)
F(5) 0.217(10) 0.117(7) 0.283(13) -0.059(7) 0.207(11) -0.036(7)
F(6) 0.177(8) 0.112(6) 0.190(8) 0.067(6) 0.142(7) 0.035(6)
F(7) 0.460(27) 0.174(11) 0.433(24) -0.055(14) 0.400(24) -0.015(13)
F(8) 0.151(9) 0.553(29) 0.181(11) 0.165(15) 0.106(9) 0.079(15)
F(9) 0.206(12) 0.401(21) 0.237(13) -0.145(13) 0.170(11) -0.205(14)
F(10) 0.211(17) 0.089(11) 0.266(19) 0.082(23) 0.020(17 0.039(39)
C(1) 0.038(5) 0.038(7) 0.040(5) 0.000 0.004(4) 0.000
C(2) 0.036(4) 0.037(5) 0.055(4) -0.002(3) 0.014(3) -0.001(4)
C(3) 0.071(6) 0.077(8) 0.078(6) 0.016(6) 0.045(5) 0.014(6)
C(4) 0.051(4) 0.056(6) 0.051(4) 0.005(4) 0.019(4) 0.003(4)
C(5) 0.082(7) 0.105(10) 0.079(7) 0.012(7) 0.048(6) 0.021(7)
C(6) 0.060(5) 0.033(5) 0.065(5) 0.007(4) 0.025(4) 0.001(4)
C(7) 0.070(6) 0.087(8) 0.087(7) -0.009(6) 0.047(6) -0.008(6)
C(8) 0.065(5) 0.051(6) 0.040(4) 0.004(4) 0.002(4) 0.009(4)
C(9) 0.084(8) 0.183(15) 0.067(7) 0.052(8) 0.001(6) 0.028(8)
C(10) 0.140(14) 0.230(21) 0.069(8) 0.086(14) -0.013(8) 0.042(10)
C(11) 0.150(14) 0.113(12) 0.063(7) -0.004(10) -0.021(8) 0.038(7)
C(12) 0.135(14) 0.297(25) 0.070(8) -0.033(14) 0.032(9) 0.049(11)
C(13) 0.090(8) 0.221(18) 0.063(6) 0.012(9) 0.007(6) 0.046(8)
C(14) 0.040(4) 0.052(6) 0.064(5) 0.011(4) 0.005(4) 0.002(4)
C(15) 0.064(6) 0.061(7) 0.138(10) -0.007(5) 0.042(6) -0.027(7)
C(16) 0.079(8) 0.113(11) 0.130(11) 0.035(8) 0.034(8) -0.024(9)
C(17) 0.064(7) 0.205(19) 0.106(9) 0.027(9) 0.045(7) 0.020(10)
C(18) 0.093(9) 0.121(13) 0.262(21) 0.013(9) 0.113(12) 0.046(13)
C(19) 0.070(7) 0.068(8) 0.170(12) 0.009(6) 0.060(8) 0.025(8)
C(20) 0.045(4) 0.032(5) 0.069(5) 0.000(4) 0.007(4) -0.013(4)
C(21) 0.075(6) 0.043(6) 0.096(7) 0.016(5) 0.036(6) 0.004(5)
C(22) 0.103(8) 0.043(7) 0.121(9) 0.016(6) 0.045(7) -0.006(6)
C(23) 0.116(10) 0.081(10) 0.113(10) 0.007(8) 0.044(8) -0.034(8)
C(24) 0.124(10) 0.086(10) 0.092(8) 0.007(8) 0.051(8) -0.013(7)
C(25) 0.114(9) 0.059(7) 0.074(6) -0.001(6) 0.044(6) -0.019(5)
C(26) 0.111(8) 0.061(7) 0.064(6) -0.036(6) 0.014(5) 0.006(5)
C(27) 0.152(12) 0.103(10) 0.089(8) -0.075(9) 0.059(8) -0.011(7)
C(28) 0.104(9) 0.064(8) 0.118(9) -0.031(7) 0.056(8) -0.004(7)
C(29) 0.042(5) 0.053(7) 0.124(9) -0.025(4) 0.008(5) -0.015(6)
C(30) 0.056(5) 0.043(6) 0.074(5) -0.005(4) 0.007(4) 0.007(4)
C(31) 0.040(4) 0.030(5) 0.060(5) -0.006(3) 0.003(3) 0.002(4)
C(32) 0.074(6) 0.029(5) 0.071(5) 0.017(4) 0.031(5) 0.004(4)
C(33) 0.092(8) 0.068(8) 0.112(9) -0.004(6) 0.048(7) 0.012(6)
C(34) 0.194(17) 0.096(11) 0.160(14) -0.045(11) 0.127(15) -0.008(11)
C(35) 0.271(25) 0.050(8) 0.128(12) 0.013(11) 0.142(16) 0.007(9)
C(36) 0.214(19) 0.094(12) 0.079(8) 0.030(12) 0.050(11) 0.013(8)
C(37) 0.135(11) 0.069(8) 0.083(8) -0.008(7) 0.039(8) 0.003(6)
C(38) 0.048(4) 0.044(6) 0.065(5) 0.014(4) 0.017(4) 0.012(4)
C(39) 0.062(6) 0.041(7) 0.156(10) 0.015(5) 0.046(6) 0.020(6)
C(40) 0.083(8) 0.059(8) 0.198(14) 0.036(6) 0.066(9) 0.019(8)
C(41) 0.061(6) 0.075(9) 0.152(11) 0.035(6) 0.043(7) 0.024(8)
C(42) 0.064(6) 0.062(8) 0.169(12) 0.010(5) 0.058(7) 0.007(7)
C(43) 0.053(5) 0.044(6) 0.125(8) 0.004(4) 0.029(5) 0.011(6)
C(48) 0.228(23) 0.248(24) 0.113(12) -0.057(18) 0.096(15) -0.051(14)
C(49) 0.094(10) 0.180(17) 0.157(14) -0.032(11) 0.043(10) -0.003(12)
Cl(1) 0.172(5) 0.251(7) 0.222(6) 0.003(5) 0.080(5) -0.052(5)
Cl(2) 0.168(5) 0.104(4) 0.366(9) -0.011(3) 0.084(6) 0.012(5)
Cl(3) 0.218(7) 0.335(10) 0.298(9) -0.129(7) 0.147(7) 0.114(7)
Cl(4) 0.148(4) 0.257(8) 0.279(8) -0.053(5) -0.016(5) 0.006(6)

loop_
_atom_type_symbol
_atom_type_description
_atom_type_scat_dispersion_real
_atom_type_scat_dispersion_imag
_atom_type_scat_source
C C 0.0033 0.0016 'International Tables Vol C Tables 4.2.6.8 and 6.1.1.4'
H H 0.0000 0.0000 'International Tables Vol C Tables 4.2.6.8 and 6.1.1.4'
N N 0.0061 0.0033 'International Tables Vol C Tables 4.2.6.8 and 6.1.1.4'
O O 0.0106 0.0060 'International Tables Vol C Tables 4.2.6.8 and 6.1.1.4'
F F 0.0171 0.0103 'International Tables Vol C Tables 4.2.6.8 and 6.1.1.4'
P P 0.1023 0.0942 'International Tables Vol C Tables 4.2.6.8 and 6.1.1.4'
Cl Cl 0.1484 0.1585 'International Tables Vol C Tables 4.2.6.8 and 6.1.1.4'
Br Br -0.2901 2.4595 'International Tables Vol C Tables 4.2.6.8 and 6.1.1.4'
Mo Mo -1.6832 0.6857 'International Tables Vol C Tables 4.2.6.8 and 6.1.1.4'

loop_
_geom_angle_atom_site_label_1
_geom_angle_atom_site_label_2
_geom_angle_atom_site_label_3
_geom_angle
_geom_angle_site_symmetry_3
_geom_angle_publ_flag
Mo(2) Mo(1) P(2) 98.4(1) . .
Mo(2) Mo(1) Br(2) 171.6(1) . y
P(2) Mo(1) Br(2) 90.0(1) . .
Mo(2) Mo(1) O(1) 91.2(1) . .
P(2) Mo(1) O(1) 89.7(1) . .
Br(2) Mo(1) O(1) 89.7(1) . .
Mo(2) Mo(1) O(3) 91.1(1) . .
P(2) Mo(1) O(3) 92.1(1) . .
Br(2) Mo(1) O(3) 87.7(1) . .
O(1) Mo(1) O(3) 176.8(2) . .
Mo(2) Mo(1) O(7) 93.9(1) . .
P(2) Mo(1) O(7) 167.4(1) . .
Br(2) Mo(1) O(7) 77.7(1) . .
O(1) Mo(1) O(7) 87.5(2) . .
O(3) Mo(1) O(7) 90.2(2) . .
Mo(1) Mo(2) Br(1) 170.0(1) . y
Mo(1) Mo(2) P(1) 98.4(1) . .
Mo(1) Mo(2) O(2) 91.3(1) . .
P(1) Mo(2) O(2) 94.2(1) . .
Mo(1) Mo(2) O(4) 91.2(1) . .
P(1) Mo(2) O(4) 88.1(1) . .
O(2) Mo(2) O(4) 176.4(2) . .
Mo(1) Mo(2) O(8) 92.6(1) . .
P(1) Mo(2) O(8) 168.8(1) . .
O(2) Mo(2) O(8) 87.4(1) . .
O(4) Mo(2) O(8) 89.8(1) . .
P(3) Mo(3) Br(2) 91.5(1) . .
P(3) Mo(3) O(5) 87.2(2) . .
Br(2) Mo(3) O(5) 89.4(1) . .
P(3) Mo(3) O(6) 93.2(2) . .
Br(2) Mo(3) O(6) 88.2(1) . .
O(5) Mo(3) O(6) 177.6(2) . .
P(3) Mo(3) O(7) 168.0(1) . .
Br(2) Mo(3) O(7) 76.9(1) . .
O(5) Mo(3) O(7) 89.5(2) . .
O(6) Mo(3) O(7) 89.7(2) . .
P(3) Mo(3) Mo(3A) 98.5(1) 2 .
Br(2) Mo(3) Mo(3A) 170.0(1) 2 y
O(5) Mo(3) Mo(3A) 91.8(1) 2 .
O(6) Mo(3) Mo(3A) 90.6(1) 2 .
O(7) Mo(3) Mo(3A) 93.2(1) 2 .
Mo(2) P(1) N(1) 109.7(2) . .
Mo(2) P(1) C(20) 114.7(2) . .
N(1) P(1) C(20) 103.9(3) . .
Mo(2) P(1) C(31) 119.4(2) . .
N(1) P(1) C(31) 104.0(3) . .
C(20) P(1) C(31) 103.7(4) . .
Mo(1) P(2) N(1) 110.4(2) . .
Mo(1) P(2) C(8) 120.5(3) . .
N(1) P(2) C(8) 101.2(4) . .
Mo(1) P(2) C(14) 111.9(3) . .
N(1) P(2) C(14) 106.5(4) . .
C(8) P(2) C(14) 105.0(4) . .
Mo(3) P(3) N(2) 112.0(3) . .
Mo(3) P(3) C(32) 115.1(3) . .
N(2) P(3) C(32) 102.7(3) . .
Mo(3) P(3) C(38) 119.1(3) . .
N(2) P(3) C(38) 104.0(3) . .
C(32) P(3) C(38) 102.1(4) . .
Mo(2) Br(1) Mo(2A) 77.8(1) 2 y
Mo(1) Br(2) Mo(3) 78.8(1) . y
P(1) N(1) P(2) 119.5(3) . .
P(3) N(2) P(3A) 118.5(6) 2 .
Mo(1) O(1) C(2) 116.0(5) . .
Mo(2) O(2) C(2) 116.1(5) . .
Mo(1) O(3) C(4) 116.1(5) . .
Mo(2) O(4) C(4) 116.3(5) . .
Mo(3) O(5) C(6A) 114.9(5) 2 .
Mo(3) O(6) C(6) 116.2(5) . .
Mo(1) O(7) Mo(3) 126.4(2) . .
Mo(1) O(7) C(1) 116.4(5) . .
Mo(3) O(7) C(1) 117.0(4) . .
Mo(2) O(8) C(1) 116.7(1) . .
Mo(2) O(8) Mo(2A) 126.6(3) 2 .
C(1) O(8) Mo(2A) 116.7(1) 2 .
O(7) C(1) O(8) 120.2(4) . .
O(7) C(1) O(7A) 119.6(8) 2 .
O(8) C(1) O(7A) 120.2(4) 2 .
O(1) C(2) O(2) 125.5(8) . .
O(1) C(2) C(3) 118.1(7) . .
O(2) C(2) C(3) 116.4(7) . .
F(4) C(3) F(5) 105.1(11) . .
F(4) C(3) F(6) 104.8(10) . .
F(5) C(3) F(6) 107.6(10) . .
F(4) C(3) C(2) 112.5(9) . .
F(5) C(3) C(2) 111.6(10) . .
F(6) C(3) C(2) 114.5(9) . .
O(3) C(4) O(4) 125.3(8) . .
O(3) C(4) C(5) 116.9(8) . .
O(4) C(4) C(5) 117.6(9) . .
F(1) C(5) F(2) 102.1(12) . .
F(1) C(5) F(3) 108.6(12) . .
F(2) C(5) F(3) 105.7(12) . .
F(1) C(5) C(4) 112.6(10) . .
F(2) C(5) C(4) 112.4(11) . .
F(3) C(5) C(4) 114.5(11) . .
O(6) C(6) C(7) 117.4(8) . .
O(6) C(6) O(5A) 126.6(9) 2 .
C(7) C(6) O(5A) 115.9(7) 2 .
F(7) C(7) F(8) 105.6(16) . .
F(7) C(7) F(9) 105.5(14) . .
F(8) C(7) F(9) 99.1(14) . .
F(7) C(7) C(6) 115.4(15) . .
F(8) C(7) C(6) 115.0(11) . .
F(9) C(7) C(6) 114.5(11) . .
P(2) C(8) C(9) 123.8(8) . .
P(2) C(8) C(13) 120.1(7) . .
C(9) C(8) C(13) 116.1(9) . .
C(8) C(9) C(10) 122.9(13) . .
C(9) C(10) C(11) 121.9(15) . .
C(10) C(11) C(12) 116.4(13) . .
C(11) C(12) C(13) 121.0(16) . .
C(8) C(13) C(12) 121.6(13) . .
P(2) C(14) C(15) 118.8(7) . .
P(2) C(14) C(19) 124.1(8) . .
C(15) C(14) C(19) 116.9(10) . .
C(14) C(15) C(16) 121.4(11) . .
C(15) C(16) C(17) 120.6(13) . .
C(16) C(17) C(18) 119.1(14) . .
C(17) C(18) C(19) 120.8(14) . .
C(14) C(19) C(18) 121.0(12) . .
P(1) C(20) C(21) 120.4(8) . .
P(1) C(20) C(25) 119.0(7) . .
C(21) C(20) C(25) 120.6(9) . .
C(20) C(21) C(22) 121.5(10) . .
C(21) C(22) C(23) 118.0(10) . .
C(22) C(23) C(24) 122.5(13) . .
C(23) C(24) C(25) 120.0(13) . .
C(20) C(25) C(24) 117.4(9) . .
C(27) C(26) C(31) 120.5(9) . .
C(26) C(27) C(28) 120.0(12) . .
C(27) C(28) C(29) 120.3(13) . .
C(28) C(29) C(30) 120.5(9) . .
C(29) C(30) C(31) 119.5(9) . .
P(1) C(31) C(26) 121.0(6) . .
P(1) C(31) C(30) 120.0(6) . .
C(26) C(31) C(30) 118.8(9) . .
P(3) C(32) C(33) 119.8(7) . .
P(3) C(32) C(37) 121.0(9) . .
C(33) C(32) C(37) 119.2(11) . .
C(32) C(33) C(34) 120.3(11) . .
C(33) C(34) C(35) 119.5(18) . .
C(34) C(35) C(36) 122.9(18) . .
C(35) C(36) C(37) 117.0(13) . .
C(32) C(37) C(36) 120.9(13) . .
P(3) C(38) C(39) 121.1(7) . .
P(3) C(38) C(43) 119.0(7) . .
C(39) C(38) C(43) 119.8(9) . .
C(38) C(39) C(40) 121.6(10) . .
C(39) C(40) C(41) 118.6(10) . .
C(40) C(41) C(42) 120.1(11) . .
C(41) C(42) C(43) 122.0(10) . .
C(38) C(43) C(42) 117.8(9) . .
Cl(3) C(48) Cl(4) 110.6(11) . .
Cl(1) C(49) Cl(2) 112.2(9) . .
C(45) O(9) C(46) 114.4(24) . .
O(9) C(45) C(44) 151.8(34) . .
O(9) C(46) C(47) 118.5(27) . .

loop_
_geom_bond_atom_site_label_1
_geom_bond_atom_site_label_2
_geom_bond_distance
_geom_bond_site_symmetry_2
_geom_bond_publ_flag
Mo(1) Mo(2) 2.152(1) . y
Mo(1) P(2) 2.533(2) . .
Mo(1) Br(2) 2.958(1) . y
Mo(1) O(1) 2.119(6) . .
Mo(1) O(3) 2.128(6) . .
Mo(1) O(7) 2.116(4) . .
Mo(2) P(1) 2.554(2) . .
Mo(2) Br(1) 3.029(1) . y
Mo(2) O(2) 2.111(6) . .
Mo(2) O(4) 2.122(6) . .
Mo(2) O(8) 2.129(3) . .
Mo(3) P(3) 2.538(2) . .
Mo(3) Br(2) 2.994(1) . y
Mo(3) O(5) 2.122(6) . .
Mo(3) O(6) 2.132(6) . .
Mo(3) O(7) 2.115(4) . .
Mo(3) Mo(3A) 2.148(1) 2 y
P(1) N(1) 1.693(6) . .
P(1) C(20) 1.831(9) . .
P(1) C(31) 1.829(9) . .
P(2) N(1) 1.665(6) . .
P(2) C(8) 1.825(8) . .
P(2) C(14) 1.815(9) . .
P(3) N(2) 1.695(5) . .
P(3) C(32) 1.815(10) . .
P(3) C(38) 1.819(9) . .
N(2) P(3A) 1.695(5) 2 .
O(1) C(2) 1.257(9) . .
O(2) C(2) 1.265(9) . .
O(3) C(4) 1.260(10) . .
O(4) C(4) 1.26010) . .
O(5) C(6A) 1.265(9) . .
O(6) C(6) 1.237(9) . .
O(7) C(1) 1.377(7) . .
O(8) C(1) 1.384(12) . .
O(8) Mo(2A) 2.129(3) 2 .
F(1) C(5) 1.260(13) . .
F(2) C(5) 1.278(18) . .
F(3) C(5) 1.269(18) . .
F(4) C(3) 1.290(12) . .
F(5) C(3) 1.288(14) . .
F(6) C(3) 1.280(14) . .
F(7) C(7) 1.163(20) . .
F(8) C(7) 1.223(18) . .
F(9) C(7) 1.259(19) . .
C(1) O(7A) 1.377(7) 2 .
C(2) C(3) 1.518(14) . .
C(4) C(5) 1.505(16) . .
C(6) C(7) 1.521(16) . .
C(6) O(5A) 1.265(9) 2 .
C(8) C(9) 1.337(14) . .
C(8) C(13) 1.318(17) . .
C(9) C(10) 1.358(17) . .
C(10) C(11) 1.293(25) . .
C(11) C(12) 1.376(22) . .
C(12) C(13) 1.369(18) . .
C(14) C(15) 1.396(14) . .
C(14) C(19) 1.347(15) . .
C(15) C(16) 1.368(18) . .
C(16) C(17) 1.324(22) . .
C(17) C(18) 1.374(24) . .
C(18) C(19) 1.375(22) . .
C(20) C(21) 1.376(12) . .
C(20) C(25) 1.380(14) . .
C(21) C(22) 1.366(17) . .
C(22) C(23) 1.390(20) . .
C(23) C(24) 1.321(19) . .
C(24) C(25) 1.443(18) . .
C(26) C(27) 1.400(19) . .
C(26) C(31) 1.372(13) . .
C(27) C(28) 1.357(16) . .
C(28) C(29) 1.344(18) . .
C(29) C(30) 1.415(15) . .
C(30) C(31) 1.377(10) . .
C(32) C(33) 1.387(16) . .
C(32) C(37) 1.355(13) . .
C(33) C(34) 1.376(24) . .
C(34) C(35) 1.343(23) . .
C(35) C(36) 1.360(29) . .
C(36) C(37) 1.425(21) . .
C(38) C(39) 1.374(13) . .
C(38) C(43) 1.385(13) . .
C(39) C(40) 1.364(16) . .
C(40) C(41) 1.392(17) . .
C(41) C(42) 1.343(16) . .
C(42) C(43) 1.391(15) . .
C(48) Cl(3) 1.455(23) . .
C(48) Cl(4) 1.807(18) . .
C(49) Cl(1) 1.648(18) . .
C(49) Cl(2) 1.755(17) . .
O(9) C(45) 1.418(47) . .
O(9) C(46) 1.291(42) . .
C(44) C(45) 1.120(63) . .
C(46) C(47) 1.343(52) . .
